data_1501639
loop_
_publ_author_name
'Ulrich Darbost'
'Janie Cabana'
'Eric Demers'
'Thierry Maris'
'James D. Wuest'

_publ_section_title
;
 Molecular Tectonics. Use of Br...aryl Supramolecular Interactions for the
 construction of Organized Networks from 9,9'-spirobifluorene in the
 Crystalline State.
;
_journal_name_full CheM
_journal_page_first 52
_journal_page_last 12369
_journal_paper_doi 10.5618/chem.2011.v1.n1.7
_journal_volume 1
_journal_year 2011
_chemical_compound_source 'Synthesized by the authors. See text'
_chemical_formula_moiety 'C25 H16, C2 H5 Br'
_chemical_formula_sum 'C27 H21 Br'
_chemical_formula_weight 425.35
_chemical_name_systematic
; 
 ? 
;
_space_group_IT_number 14
_symmetry_cell_setting monoclinic
_symmetry_space_group_name_Hall '-P 2yn'
_symmetry_space_group_name_H-M 'P 1 21/n 1'
_atom_sites_solution_hydrogens geom
_atom_sites_solution_primary direct
_atom_sites_solution_secondary difmap
_audit_creation_method SHELXL-97
_cell_angle_alpha 90.00
_cell_angle_beta 90.004(1)
_cell_angle_gamma 90.00
_cell_formula_units_Z 4
_cell_length_a 10.4523(2)
_cell_length_b 17.8465(3)
_cell_length_c 11.0390(2)
_cell_measurement_reflns_used 18828
_cell_measurement_temperature 100(2)
_cell_measurement_theta_max 69.03
_cell_measurement_theta_min 4.71
_cell_volume 2059.18(6)
_computing_cell_refinement 'SMART (Bruker, 2003)'
_computing_data_collection 'SMART (Bruker, 2003)'
_computing_data_reduction 'SAINT (Bruker, 2004)'
_computing_molecular_graphics 'SHELXTL (Bruker, 1997)'
_computing_publication_material 'UdMX (local program)'
_computing_structure_refinement 'SHELXL97 (Sheldrick, 1997)'
_computing_structure_solution 'SHELXS97 (Sheldrick, 1997)'
_diffrn_ambient_temperature 100(2)
_diffrn_detector_area_resol_mean 5.5
_diffrn_measured_fraction_theta_full 0.994
_diffrn_measured_fraction_theta_max 0.994
_diffrn_measurement_device_type 'Bruker Smart 6000'
_diffrn_measurement_method \w
_diffrn_radiation_monochromator 'Montel 200 optics'
_diffrn_radiation_source 'Rotating Anode'
_diffrn_radiation_type CuK\a
_diffrn_radiation_wavelength 1.54178
_diffrn_reflns_av_R_equivalents 0.049
_diffrn_reflns_av_sigmaI/netI 0.0260
_diffrn_reflns_limit_h_max 10
_diffrn_reflns_limit_h_min -12
_diffrn_reflns_limit_k_max 21
_diffrn_reflns_limit_k_min -21
_diffrn_reflns_limit_l_max 13
_diffrn_reflns_limit_l_min -13
_diffrn_reflns_number 28205
_diffrn_reflns_theta_full 69.02
_diffrn_reflns_theta_max 69.02
_diffrn_reflns_theta_min 4.71
_diffrn_standards_decay_% 5.64
_diffrn_standards_number 173
_exptl_absorpt_coefficient_mu 2.766
_exptl_absorpt_correction_T_max 0.7800
_exptl_absorpt_correction_T_min 0.5500
_exptl_absorpt_correction_type multi-scan
_exptl_absorpt_process_details 'Sadabs (Sheldrick,1996)'
_exptl_crystal_colour Colorless
_exptl_crystal_density_diffrn 1.372
_exptl_crystal_density_method 'not measured'
_exptl_crystal_description block
_exptl_crystal_F_000 872
_exptl_crystal_size_max 0.20
_exptl_crystal_size_mid 0.17
_exptl_crystal_size_min 0.09
_refine_diff_density_max 0.793
_refine_diff_density_min -0.432
_refine_diff_density_rms 0.068
_refine_ls_extinction_method none
_refine_ls_goodness_of_fit_ref 1.068
_refine_ls_hydrogen_treatment constr
_refine_ls_matrix_type full
_refine_ls_number_parameters 274
_refine_ls_number_reflns 3816
_refine_ls_number_restraints 1
_refine_ls_restrained_S_all 1.068
_refine_ls_R_factor_all 0.0339
_refine_ls_R_factor_gt 0.0332
_refine_ls_shift/su_max 0.000
_refine_ls_shift/su_mean 0.000
_refine_ls_structure_factor_coef Fsqd
_refine_ls_weighting_details 'calc w=1/[\s^2^(Fo^2^)+(0.0510P)^2^+1.2090P] where P=(Fo^2^+2Fc^2^)/3'
_refine_ls_weighting_scheme calc
_refine_ls_wR_factor_gt 0.0897
_refine_ls_wR_factor_ref 0.0905
_reflns_number_gt 3600
_reflns_number_total 3816
_reflns_threshold_expression I>2\s(I)
_cod_data_source_file deposit.cif
_cod_data_source_block jw1104
_cod_depositor_comments
;
The following automatic conversions were performed:

'_symmetry_cell_setting' value 'Monoclinic' changed to 'monoclinic'
according to the built-in table from CIF Core dictionary named
'cif_core.dic' version 2.4.1 from 2010-06-29.

'_geom_bond_publ_flag'
value 'Y' changed to 'y' according to the built-in table from CIF
Core dictionary named 'cif_core.dic' version 2.4.1 from 2010-06-29
(34 times).

'_geom_angle_publ_flag' value 'Y' changed to 'y'
according to the built-in table from CIF Core dictionary named
'cif_core.dic' version 2.4.1 from 2010-06-29 (48
times).

'_geom_torsion_publ_flag' value 'Y' changed to 'y' according
to the built-in table from CIF Core dictionary named 'cif_core.dic'
version 2.4.1 from 2010-06-29 (76 times).

Automatic conversion script
Id: cif_fix_values 1715 2011-07-08 13:25:40Z adriana 
;
_cod_original_sg_symbol_H-M P21/n
_cod_database_code 1501639

loop_
_symmetry_equiv_pos_as_xyz
'x, y, z'
'-x+1/2, y+1/2, -z+1/2'
'-x, -y, -z'
'x-1/2, -y-1/2, z-1/2'

loop_
_atom_site_label
_atom_site_type_symbol
_atom_site_fract_x
_atom_site_fract_y
_atom_site_fract_z
_atom_site_U_iso_or_equiv
_atom_site_adp_type
_atom_site_occupancy
_atom_site_symmetry_multiplicity
_atom_site_calc_flag
_atom_site_refinement_flags
_atom_site_disorder_assembly
_atom_site_disorder_group
C1 C 0.11958(15) 0.25944(9) -0.02006(14) 0.0196(3) Uani 1 1 d . . .
C2 C 0.06959(15) 0.30645(9) 0.08507(15) 0.0198(3) Uani 1 1 d . . .
C3 C 0.00479(16) 0.28191(10) 0.18711(15) 0.0224(4) Uani 1 1 d . . .
H3 H -0.0118 0.2301 0.1995 0.027 Uiso 1 1 calc R . .
C4 C -0.03543(17) 0.33535(11) 0.27129(16) 0.0259(4) Uani 1 1 d . . .
H4 H -0.0802 0.3198 0.3418 0.031 Uiso 1 1 calc R . .
C5 C -0.01077(18) 0.41079(10) 0.25309(18) 0.0282(4) Uani 1 1 d . . .
H5 H -0.0400 0.4463 0.3109 0.034 Uiso 1 1 calc R . .
C6 C 0.05615(17) 0.43559(10) 0.15155(17) 0.0263(4) Uani 1 1 d . . .
H6 H 0.0742 0.4873 0.1402 0.032 Uiso 1 1 calc R . .
C7 C 0.09578(16) 0.38241(10) 0.06708(16) 0.0220(3) Uani 1 1 d . . .
C8 C 0.16235(17) 0.39086(10) -0.04906(16) 0.0232(4) Uani 1 1 d . . .
C9 C 0.20961(18) 0.45450(10) -0.10697(18) 0.0288(4) Uani 1 1 d . . .
H9 H 0.2032 0.5024 -0.0698 0.035 Uiso 1 1 calc R . .
C10 C 0.26621(18) 0.44650(11) -0.22002(18) 0.0320(4) Uani 1 1 d . . .
H10 H 0.2988 0.4894 -0.2605 0.038 Uiso 1 1 calc R . .
C11 C 0.27578(17) 0.37675(12) -0.27469(17) 0.0292(4) Uani 1 1 d . . .
H11 H 0.3140 0.3725 -0.3524 0.035 Uiso 1 1 calc R . .
C12 C 0.22969(16) 0.31263(11) -0.21648(16) 0.0241(4) Uani 1 1 d . . .
H12 H 0.2366 0.2648 -0.2537 0.029 Uiso 1 1 calc R . .
C13 C 0.17359(16) 0.32035(10) -0.10321(15) 0.0207(3) Uani 1 1 d . . .
C14 C 0.01773(16) 0.20917(9) -0.07592(14) 0.0202(3) Uani 1 1 d . . .
C15 C -0.10076(16) 0.22971(10) -0.12196(15) 0.0238(4) Uani 1 1 d . . .
H15 H -0.1266 0.2807 -0.1237 0.029 Uiso 1 1 calc R . .
C16 C -0.18093(17) 0.17335(11) -0.16565(16) 0.0283(4) Uani 1 1 d . . .
H16 H -0.2627 0.1862 -0.1968 0.034 Uiso 1 1 calc R . .
C17 C -0.14313(19) 0.09870(10) -0.16433(18) 0.0289(4) Uani 1 1 d . . .
H17 H -0.1987 0.0614 -0.1958 0.035 Uiso 1 1 calc R . .
C18 C -0.02472(18) 0.07803(11) -0.11742(16) 0.0257(4) Uani 1 1 d . . .
H18 H 0.0009 0.0270 -0.1161 0.031 Uiso 1 1 calc R . .
C19 C 0.05546(16) 0.13381(10) -0.07241(15) 0.0216(3) Uani 1 1 d . . .
C20 C 0.18194(16) 0.12951(10) -0.01411(14) 0.0207(3) Uani 1 1 d . . .
C21 C 0.25960(18) 0.06831(10) 0.01300(16) 0.0254(4) Uani 1 1 d . . .
H21 H 0.2344 0.0190 -0.0089 0.030 Uiso 1 1 calc R . .
C22 C 0.37487(19) 0.08100(11) 0.07281(17) 0.0286(4) Uani 1 1 d . . .
H22 H 0.4289 0.0398 0.0918 0.034 Uiso 1 1 calc R . .
C23 C 0.41206(17) 0.15306(11) 0.10512(16) 0.0277(4) Uani 1 1 d . . .
H23 H 0.4910 0.1606 0.1461 0.033 Uiso 1 1 calc R . .
C24 C 0.33446(16) 0.21436(10) 0.07793(15) 0.0232(4) Uani 1 1 d . . .
H24 H 0.3597 0.2637 0.0999 0.028 Uiso 1 1 calc R . .
C25 C 0.21997(16) 0.20187(9) 0.01822(14) 0.0198(3) Uani 1 1 d . . .
Br1 Br 0.14869(2) 0.093587(12) 0.339014(19) 0.03867(11) Uani 1 1 d . . .
C30 C 0.0520(3) 0.1079(3) 0.4904(3) 0.0412(10) Uani 0.831(10) 1 d PD A 1
H30A H -0.0340 0.1281 0.4714 0.049 Uiso 0.831(10) 1 calc PR A 1
H30B H 0.0408 0.0590 0.5314 0.049 Uiso 0.831(10) 1 calc PR A 1
C31 C 0.1206(4) 0.1610(3) 0.5732(4) 0.0392(10) Uani 0.831(10) 1 d PD A 1
H31A H 0.2048 0.1404 0.5937 0.059 Uiso 0.831(10) 1 calc PR A 1
H31B H 0.0705 0.1678 0.6475 0.059 Uiso 0.831(10) 1 calc PR A 1
H31C H 0.1312 0.2094 0.5327 0.059 Uiso 0.831(10) 1 calc PR A 1
C30B C 0.0555(12) 0.1524(10) 0.4606(10) 0.030(4) Uani 0.169(10) 1 d PD A 2
H30C H 0.0733 0.2063 0.4487 0.037 Uiso 0.169(10) 1 calc PR A 2
H30D H -0.0376 0.1443 0.4509 0.037 Uiso 0.169(10) 1 calc PR A 2
C31B C 0.095(2) 0.1296(13) 0.5843(15) 0.038(5) Uani 0.169(10) 1 d PD A 2
H31D H 0.0859 0.0752 0.5930 0.057 Uiso 0.169(10) 1 calc PR A 2
H31E H 0.0415 0.1550 0.6443 0.057 Uiso 0.169(10) 1 calc PR A 2
H31F H 0.1851 0.1435 0.5973 0.057 Uiso 0.169(10) 1 calc PR A 2

loop_
_atom_site_aniso_label
_atom_site_aniso_U_11
_atom_site_aniso_U_22
_atom_site_aniso_U_33
_atom_site_aniso_U_23
_atom_site_aniso_U_13
_atom_site_aniso_U_12
C1 0.0165(8) 0.0234(8) 0.0188(8) 0.0007(6) -0.0002(6) 0.0010(6)
C2 0.0148(8) 0.0237(8) 0.0209(8) -0.0010(7) -0.0020(6) 0.0004(6)
C3 0.0179(8) 0.0262(9) 0.0231(8) 0.0005(7) -0.0005(6) -0.0030(6)
C4 0.0195(9) 0.0361(10) 0.0220(8) -0.0033(7) 0.0028(6) -0.0035(7)
C5 0.0216(10) 0.0331(10) 0.0299(10) -0.0113(7) 0.0029(7) -0.0003(7)
C6 0.0220(9) 0.0229(9) 0.0340(10) -0.0044(7) 0.0010(7) -0.0016(7)
C7 0.0164(8) 0.0235(8) 0.0262(9) -0.0005(7) -0.0012(6) -0.0002(6)
C8 0.0170(8) 0.0249(8) 0.0275(9) 0.0028(7) -0.0006(7) 0.0012(6)
C9 0.0256(9) 0.0237(9) 0.0371(10) 0.0056(8) 0.0031(7) 0.0004(7)
C10 0.0252(10) 0.0330(10) 0.0378(11) 0.0157(8) 0.0051(8) 0.0013(7)
C11 0.0214(9) 0.0402(11) 0.0259(9) 0.0098(8) 0.0037(7) 0.0048(8)
C12 0.0199(9) 0.0302(9) 0.0223(8) 0.0029(7) -0.0006(6) 0.0038(7)
C13 0.0157(8) 0.0244(8) 0.0218(8) 0.0038(7) -0.0008(6) 0.0009(6)
C14 0.0200(8) 0.0239(8) 0.0168(7) 0.0012(6) 0.0010(6) -0.0013(6)
C15 0.0209(9) 0.0279(9) 0.0226(8) 0.0031(7) -0.0012(6) 0.0008(7)
C16 0.0212(9) 0.0385(10) 0.0253(9) 0.0045(8) -0.0049(7) -0.0029(7)
C17 0.0268(10) 0.0341(10) 0.0258(9) -0.0012(7) -0.0041(7) -0.0101(7)
C18 0.0289(10) 0.0252(9) 0.0231(9) 0.0004(7) -0.0001(7) -0.0030(7)
C19 0.0218(9) 0.0249(9) 0.0180(8) 0.0007(6) 0.0014(6) -0.0001(7)
C20 0.0205(8) 0.0252(9) 0.0163(7) 0.0011(6) 0.0025(6) 0.0007(6)
C21 0.0282(10) 0.0244(9) 0.0235(8) 0.0029(7) 0.0041(7) 0.0036(7)
C22 0.0266(10) 0.0343(10) 0.0249(9) 0.0071(7) 0.0020(7) 0.0114(7)
C23 0.0199(9) 0.0410(11) 0.0222(8) 0.0024(7) -0.0025(6) 0.0038(7)
C24 0.0199(9) 0.0296(9) 0.0201(8) -0.0006(7) 0.0006(6) -0.0006(7)
C25 0.0184(8) 0.0253(8) 0.0156(7) 0.0018(6) 0.0024(6) 0.0022(6)
Br1 0.04145(17) 0.03980(17) 0.03477(16) -0.00878(8) 0.00210(10) 0.00494(8)
C30 0.0364(15) 0.048(2) 0.0391(17) -0.0064(16) 0.0065(12) -0.0042(13)
C31 0.0371(19) 0.044(2) 0.0364(17) -0.0101(17) -0.0012(13) 0.0043(17)
C30B 0.037(7) 0.030(9) 0.024(6) 0.002(5) 0.011(5) 0.015(5)
C31B 0.040(11) 0.044(12) 0.029(8) -0.002(8) -0.001(6) 0.016(9)

loop_
_atom_type_symbol
_atom_type_description
_atom_type_scat_dispersion_real
_atom_type_scat_dispersion_imag
_atom_type_scat_source
C C 0.0181 0.0091 'International Tables Vol C Tables 4.2.6.8 and 6.1.1.4'
H H 0.0000 0.0000 'International Tables Vol C Tables 4.2.6.8 and 6.1.1.4'
Br Br -0.6763 1.2805 'International Tables Vol C Tables 4.2.6.8 and 6.1.1.4'

loop_
_geom_angle_atom_site_label_1
_geom_angle_atom_site_label_2
_geom_angle_atom_site_label_3
_geom_angle
_geom_angle_publ_flag
C14 C1 C2 113.14(13) y
C14 C1 C25 101.30(13) y
C2 C1 C25 113.26(13) y
C14 C1 C13 115.69(13) y
C2 C1 C13 101.08(13) y
C25 C1 C13 112.95(13) y
C3 C2 C7 121.21(16) y
C3 C2 C1 127.78(15) y
C7 C2 C1 111.01(14) y
C2 C3 C4 118.19(16) y
C2 C3 H3 120.9 ?
C4 C3 H3 120.9 ?
C5 C4 C3 120.75(17) y
C5 C4 H4 119.6 ?
C3 C4 H4 119.6 ?
C4 C5 C6 121.24(17) y
C4 C5 H5 119.4 ?
C6 C5 H5 119.4 ?
C5 C6 C7 118.11(17) y
C5 C6 H6 120.9 ?
C7 C6 H6 120.9 ?
C6 C7 C2 120.49(17) y
C6 C7 C8 130.99(17) y
C2 C7 C8 108.49(15) y
C9 C8 C13 120.50(17) y
C9 C8 C7 130.76(18) y
C13 C8 C7 108.73(15) y
C10 C9 C8 118.65(18) y
C10 C9 H9 120.7 ?
C8 C9 H9 120.7 ?
C11 C10 C9 120.94(17) y
C11 C10 H10 119.5 ?
C9 C10 H10 119.5 ?
C10 C11 C12 120.65(18) y
C10 C11 H11 119.7 ?
C12 C11 H11 119.7 ?
C13 C12 C11 118.59(18) y
C13 C12 H12 120.7 ?
C11 C12 H12 120.7 ?
C12 C13 C8 120.66(16) y
C12 C13 C1 128.73(16) y
C8 C13 C1 110.60(14) y
C15 C14 C19 120.95(16) y
C15 C14 C1 128.07(16) y
C19 C14 C1 110.94(14) y
C14 C15 C16 118.18(17) y
C14 C15 H15 120.9 ?
C16 C15 H15 120.9 ?
C17 C16 C15 121.11(17) y
C17 C16 H16 119.4 ?
C15 C16 H16 119.4 ?
C16 C17 C18 120.73(17) y
C16 C17 H17 119.6 ?
C18 C17 H17 119.6 ?
C17 C18 C19 118.58(17) y
C17 C18 H18 120.7 ?
C19 C18 H18 120.7 ?
C18 C19 C14 120.43(16) y
C18 C19 C20 131.21(16) y
C14 C19 C20 108.34(15) y
C21 C20 C25 120.26(16) y
C21 C20 C19 131.13(17) y
C25 C20 C19 108.59(15) y
C22 C21 C20 118.58(17) y
C22 C21 H21 120.7 ?
C20 C21 H21 120.7 ?
C23 C22 C21 120.94(17) y
C23 C22 H22 119.5 ?
C21 C22 H22 119.5 ?
C22 C23 C24 120.53(16) y
C22 C23 H23 119.7 ?
C24 C23 H23 119.7 ?
C25 C24 C23 118.62(17) y
C25 C24 H24 120.7 ?
C23 C24 H24 120.7 ?
C24 C25 C20 121.08(16) y
C24 C25 C1 128.10(16) y
C20 C25 C1 110.82(14) y
C31 C30 BR1 110.7(3) y
C31 C30 H30A 109.5 ?
BR1 C30 H30A 109.5 ?
C31 C30 H30B 109.5 ?
BR1 C30 H30B 109.5 ?
H30A C30 H30B 108.1 ?
C31B C30B BR1 110.10(11) y
C31B C30B H30C 109.6 ?
BR1 C30B H30C 109.6 ?
C31B C30B H30D 109.6 ?
BR1 C30B H30D 109.6 ?
H30C C30B H30D 108.2 ?
C30B C31B H31D 109.5 ?
C30B C31B H31E 109.5 ?
H31D C31B H31E 109.5 ?
C30B C31B H31F 109.5 ?
H31D C31B H31F 109.5 ?
H31E C31B H31F 109.5 ?

loop_
_geom_bond_atom_site_label_1
_geom_bond_atom_site_label_2
_geom_bond_distance
_geom_bond_publ_flag
C1 C14 1.523(2) y
C1 C2 1.524(2) y
C1 C25 1.528(2) y
C1 C13 1.531(2) y
C2 C3 1.385(2) y
C2 C7 1.397(2) y
C3 C4 1.396(3) y
C3 H3 0.95 ?
C4 C5 1.385(3) y
C4 H4 0.95 ?
C5 C6 1.393(3) y
C5 H5 0.95 ?
C6 C7 1.394(3) y
C6 H6 0.95 ?
C7 C8 1.467(2) y
C8 C9 1.394(3) y
C8 C13 1.398(3) y
C9 C10 1.389(3) y
C9 H9 0.95 ?
C10 C11 1.387(3) y
C10 H10 0.95 ?
C11 C12 1.398(3) y
C11 H11 0.95 ?
C12 C13 1.388(2) y
C12 H12 0.95 ?
C14 C15 1.388(2) y
C14 C19 1.402(2) y
C15 C16 1.395(3) y
C15 H15 0.95 ?
C16 C17 1.390(3) y
C16 H16 0.95 ?
C17 C18 1.391(3) y
C17 H17 0.95 ?
C18 C19 1.393(3) y
C18 H18 0.95 ?
C19 C20 1.472(2) y
C20 C21 1.393(3) y
C20 C25 1.397(2) y
C21 C22 1.392(3) y
C21 H21 0.95 ?
C22 C23 1.390(3) y
C22 H22 0.95 ?
C23 C24 1.394(3) y
C23 H23 0.95 ?
C24 C25 1.384(2) y
C24 H24 0.95 ?
Br1 C30b 1.962(11) y
Br1 C30 1.970(3) y
C30 C31 1.499(5) y
C30 H30a 0.99 ?
C30 H30b 0.99 ?
C31 H31a 0.98 ?
C31 H31b 0.98 ?
C31 H31c 0.98 ?
C30b C31b 1.484(15) y
C30b H30c 0.99 ?
C30b H30d 0.99 ?
C31b H31d 0.98 ?
C31b H31e 0.98 ?
C31b H31f 0.98 ?

loop_
_geom_torsion_atom_site_label_1
_geom_torsion_atom_site_label_2
_geom_torsion_atom_site_label_3
_geom_torsion_atom_site_label_4
_geom_torsion
_geom_torsion_publ_flag
C14 C1 C2 C3 52.8(2) y
C25 C1 C2 C3 -61.8(2) y
C13 C1 C2 C3 177.13(16) y
C14 C1 C2 C7 -126.47(15) y
C25 C1 C2 C7 118.98(16) y
C13 C1 C2 C7 -2.14(17) y
C7 C2 C3 C4 0.8(2) y
C1 C2 C3 C4 -178.36(15) y
C2 C3 C4 C5 -0.2(3) y
C3 C4 C5 C6 -0.9(3) y
C4 C5 C6 C7 1.2(3) y
C5 C6 C7 C2 -0.5(3) y
C5 C6 C7 C8 177.36(17) y
C3 C2 C7 C6 -0.5(3) y
C1 C2 C7 C6 178.82(15) y
C3 C2 C7 C8 -178.82(14) y
C1 C2 C7 C8 0.51(19) y
C6 C7 C8 C9 2.6(3) y
C2 C7 C8 C9 -179.29(18) y
C6 C7 C8 C13 -176.50(18) y
C2 C7 C8 C13 1.57(19) y
C13 C8 C9 C10 0.9(3) y
C7 C8 C9 C10 -178.13(17) y
C8 C9 C10 C11 0.0(3) y
C9 C10 C11 C12 -0.7(3) y
C10 C11 C12 C13 0.3(3) y
C11 C12 C13 C8 0.6(3) y
C11 C12 C13 C1 -178.19(16) y
C9 C8 C13 C12 -1.3(3) y
C7 C8 C13 C12 177.99(15) y
C9 C8 C13 C1 177.74(16) y
C7 C8 C13 C1 -3.01(19) y
C14 C1 C13 C12 -55.4(2) y
C2 C1 C13 C12 -177.99(16) y
C25 C1 C13 C12 60.7(2) y
C14 C1 C13 C8 125.70(16) y
C2 C1 C13 C8 3.12(17) y
C25 C1 C13 C8 -118.22(16) y
C2 C1 C14 C15 55.0(2) y
C25 C1 C14 C15 176.60(16) y
C13 C1 C14 C15 -60.9(2) y
C2 C1 C14 C19 -122.61(15) y
C25 C1 C14 C19 -1.06(17) y
C13 C1 C14 C19 121.45(16) y
C19 C14 C15 C16 -0.6(2) y
C1 C14 C15 C16 -178.00(16) y
C14 C15 C16 C17 -0.6(3) y
C15 C16 C17 C18 1.0(3) y
C16 C17 C18 C19 -0.4(3) y
C17 C18 C19 C14 -0.8(3) y
C17 C18 C19 C20 177.51(17) y
C15 C14 C19 C18 1.2(3) y
C1 C14 C19 C18 179.09(15) y
C15 C14 C19 C20 -177.39(15) y
C1 C14 C19 C20 0.46(18) y
C18 C19 C20 C21 0.3(3) y
C14 C19 C20 C21 178.78(17) y
C18 C19 C20 C25 -178.01(18) y
C14 C19 C20 C25 0.42(19) y
C25 C20 C21 C22 0.1(2) y
C19 C20 C21 C22 -178.05(17) y
C20 C21 C22 C23 0.1(3) y
C21 C22 C23 C24 -0.1(3) y
C22 C23 C24 C25 0.0(3) y
C23 C24 C25 C20 0.2(2) y
C23 C24 C25 C1 179.52(16) y
C21 C20 C25 C24 -0.3(2) y
C19 C20 C25 C24 178.27(15) y
C21 C20 C25 C1 -179.70(14) y
C19 C20 C25 C1 -1.14(18) y
C14 C1 C25 C24 -178.02(16) y
C2 C1 C25 C24 -56.6(2) y
C13 C1 C25 C24 57.6(2) y
C14 C1 C25 C20 1.32(17) y
C2 C1 C25 C20 122.79(15) y
C13 C1 C25 C20 -123.05(15) y
